data_2242178
loop_
_publ_author_name
'Yang, Guang'
'Rybak-Akimova, Elena V.'
'Campana, Charles'

_publ_section_title
;
 {1,1'-Bis[(pyridin-2-yl)methyl]-2,2'-bipiperidyl}(perchlorato)copper(II)
 perchlorate
;
_journal_coeditor_code ZL2706
_journal_issue 7
_journal_name_full 'Acta Crystallographica Section E'
_journal_page_first 1082
_journal_page_last 1086
_journal_paper_doi 10.1107/S2056989017009410
_journal_volume 73
_journal_year 2017
_chemical_formula_iupac '[Cu (Cl O4) (C22 H30 N4)] Cl O4'
_chemical_formula_moiety 'C22 H30 Cl Cu N4 O4 +, Cl O4 -'
_chemical_formula_sum 'C22 H30 Cl2 Cu N4 O8'
_chemical_formula_weight 612.94
_chemical_name_systematic
;
{1,1'-Bis[(pyridin-2-yl)methyl]-2,2'-bipiperidyl}(perchlorato)copper(II)
perchlorate
;
_space_group_crystal_system monoclinic
_space_group_IT_number 14
_space_group_name_Hall '-P 2ybc'
_space_group_name_H-M_alt 'P 1 21/c 1'
_symmetry_space_group_name_Hall '-P 2ybc'
_symmetry_space_group_name_H-M 'P 1 21/c 1'
_atom_sites_solution_hydrogens geom
_atom_sites_solution_primary direct
_atom_sites_solution_secondary difmap
_audit_creation_method
;
Olex2 1.2
(compiled 2017.03.28 svn.r3405 for OlexSys, GUI svn.r5337)
;
_cell_angle_alpha 90
_cell_angle_beta 106.5310(10)
_cell_angle_gamma 90
_cell_formula_units_Z 8
_cell_length_a 18.4079(7)
_cell_length_b 14.0001(5)
_cell_length_c 19.9387(7)
_cell_measurement_reflns_used 9672
_cell_measurement_temperature 100.00
_cell_measurement_theta_max 28.642
_cell_measurement_theta_min 2.910
_cell_volume 4926.1(3)
_computing_cell_refinement
;
SAINT (Bruker, 2013)
;
_computing_data_collection
;
APEX2 (Bruker, 2013)
;
_computing_data_reduction
;
SAINT (Bruker, 2012)
;
_computing_molecular_graphics
;
Mercury (Macrae <i>et al.</i>,  2006) and <i>OLEX2</i> (Dolomanov <i>et
al.</i>,  2009)
;
_computing_publication_material
;
publCIF (Westrip, 2010)
;
_computing_structure_refinement
;
SHELXL2014 (Sheldrick, 2015b)
;
_computing_structure_solution
;
SHELXT (Sheldrick, 2015a)
;
_diffrn_ambient_temperature 100.01
_diffrn_measured_fraction_theta_full 0.999
_diffrn_measured_fraction_theta_max 0.997
_diffrn_measurement_device_type 'Bruker APEXII CCD'
_diffrn_measurement_method '\f and \w scans'
_diffrn_radiation_monochromator graphite
_diffrn_radiation_type MoK\a
_diffrn_radiation_wavelength 0.71073
_diffrn_reflns_av_R_equivalents 0.0624
_diffrn_reflns_limit_h_max 25
_diffrn_reflns_limit_h_min -24
_diffrn_reflns_limit_k_max 19
_diffrn_reflns_limit_k_min -19
_diffrn_reflns_limit_l_max 27
_diffrn_reflns_limit_l_min -26
_diffrn_reflns_number 144743
_diffrn_reflns_theta_full 25.242
_diffrn_reflns_theta_max 28.889
_diffrn_reflns_theta_min 2.659
_diffrn_standards_number 0
_exptl_absorpt_coefficient_mu 1.161
_exptl_absorpt_correction_T_max 0.832
_exptl_absorpt_correction_T_min 0.752
_exptl_absorpt_correction_type multi-scan
_exptl_absorpt_process_details
;
(SADABS; Krause <i>et al.</i>,  2015)
;
_exptl_crystal_colour 'clear dark blue'
_exptl_crystal_density_diffrn 1.653
_exptl_crystal_description block
_exptl_crystal_F_000 2536
_exptl_crystal_size_max 0.26
_exptl_crystal_size_mid 0.17
_exptl_crystal_size_min 0.17
_refine_diff_density_max 0.725
_refine_diff_density_min -0.327
_refine_ls_extinction_method none
_refine_ls_goodness_of_fit_ref 1.035
_refine_ls_hydrogen_treatment constr
_refine_ls_matrix_type full
_refine_ls_number_parameters 667
_refine_ls_number_reflns 12921
_refine_ls_number_restraints 0
_refine_ls_restrained_S_all 1.035
_refine_ls_R_factor_all 0.0614
_refine_ls_R_factor_gt 0.0378
_refine_ls_shift/su_max 0.001
_refine_ls_shift/su_mean 0.000
_refine_ls_structure_factor_coef Fsqd
_refine_ls_weighting_details 'w=1/[\s^2^(Fo^2^)+(0.0444P)^2^+3.2192P] where P=(Fo^2^+2Fc^2^)/3'
_refine_ls_weighting_scheme calc
_refine_ls_wR_factor_gt 0.0825
_refine_ls_wR_factor_ref 0.0909
_reflns_number_gt 9894
_reflns_number_total 12921
_reflns_threshold_expression 'I > 2\s(I)'
_cod_data_source_file zl2706sup1.cif
_cod_data_source_block I
_cod_database_code 2242178
_shelx_space_group_comment
;
The symmetry employed for this shelxl refinement is uniquely defined
by the following loop, which should always be used as a source of
symmetry information in preference to the above space-group names.
They are only intended as comments.
;
_shelx_estimated_absorpt_t_min 0.752
_shelx_estimated_absorpt_t_max 0.832
_shelxl_version_number .2013

loop_
_space_group_symop_operation_xyz
'x, y, z'
'-x, y+1/2, -z+1/2'
'-x, -y, -z'
'x, -y-1/2, z-1/2'

loop_
_atom_site_type_symbol
_atom_site_label
_atom_site_fract_x
_atom_site_fract_y
_atom_site_fract_z
_atom_site_U_iso_or_equiv
_atom_site_adp_type
_atom_site_calc_flag
_atom_site_occupancy
Cu Cu1 0.02444(2) 0.68277(2) 0.31076(2) 0.00959(6) Uani d 1
Cl Cl1 0.08984(3) 0.45819(3) 0.32748(2) 0.01394(10) Uani d 1
O O1 0.10311(8) 0.56114(10) 0.32272(8) 0.0177(3) Uani d 1
O O2 0.05659(10) 0.44218(12) 0.38324(9) 0.0306(4) Uani d 1
O O3 0.16136(9) 0.41064(11) 0.34111(9) 0.0253(4) Uani d 1
O O4 0.03949(9) 0.42629(11) 0.26271(8) 0.0255(4) Uani d 1
N N1 -0.03644(9) 0.65169(12) 0.21421(8) 0.0121(3) Uani d 1
N N2 -0.07905(9) 0.68126(11) 0.32858(8) 0.0105(3) Uani d 1
N N3 0.06521(9) 0.74269(11) 0.40726(8) 0.0102(3) Uani d 1
N N4 0.10057(9) 0.77156(11) 0.28661(8) 0.0109(3) Uani d 1
C C1 -0.01454(11) 0.60979(14) 0.16256(10) 0.0143(4) Uani d 1
H H1 0.0359 0.5867 0.1720 0.017 Uiso calc 1
C C2 -0.06345(12) 0.59934(14) 0.09607(10) 0.0158(4) Uani d 1
H H2 -0.0465 0.5708 0.0600 0.019 Uiso calc 1
C C3 -0.13776(12) 0.63123(15) 0.08274(11) 0.0163(4) Uani d 1
H H3 -0.1724 0.6244 0.0375 0.020 Uiso calc 1
C C4 -0.16070(12) 0.67310(14) 0.13633(10) 0.0142(4) Uani d 1
H H4 -0.2113 0.6951 0.1285 0.017 Uiso calc 1
C C5 -0.10869(11) 0.68225(14) 0.20133(10) 0.0128(4) Uani d 1
C C6 -0.12721(11) 0.72662(14) 0.26330(10) 0.0131(4) Uani d 1
H H6A -0.1174 0.7962 0.2644 0.016 Uiso calc 1
H H6B -0.1814 0.7167 0.2597 0.016 Uiso calc 1
C C7 -0.10848(11) 0.58239(14) 0.33443(10) 0.0126(4) Uani d 1
H H7A -0.0695 0.5459 0.3695 0.015 Uiso calc 1
H H7B -0.1173 0.5495 0.2888 0.015 Uiso calc 1
C C8 -0.18186(11) 0.58191(15) 0.35551(11) 0.0168(4) Uani d 1
H H8A -0.2221 0.6152 0.3195 0.020 Uiso calc 1
H H8B -0.1984 0.5153 0.3589 0.020 Uiso calc 1
C C9 -0.16941(12) 0.63173(16) 0.42585(11) 0.0185(4) Uani d 1
H H9A -0.1317 0.5957 0.4625 0.022 Uiso calc 1
H H9B -0.2176 0.6333 0.4387 0.022 Uiso calc 1
C C10 -0.14101(11) 0.73401(15) 0.42194(11) 0.0169(4) Uani d 1
H H10A -0.1262 0.7613 0.4697 0.020 Uiso calc 1
H H10B -0.1836 0.7728 0.3933 0.020 Uiso calc 1
C C11 -0.07351(11) 0.74408(14) 0.39108(10) 0.0116(4) Uani d 1
H H11 -0.0760 0.8111 0.3732 0.014 Uiso calc 1
C C12 0.00505(11) 0.73466(14) 0.44545(10) 0.0116(4) Uani d 1
H H12 0.0113 0.7911 0.4773 0.014 Uiso calc 1
C C13 0.01545(11) 0.64557(15) 0.49124(10) 0.0155(4) Uani d 1
H H13A -0.0211 0.6475 0.5192 0.019 Uiso calc 1
H H13B 0.0040 0.5884 0.4608 0.019 Uiso calc 1
C C14 0.09498(12) 0.63660(15) 0.54021(11) 0.0176(4) Uani d 1
H H14A 0.0987 0.5794 0.5702 0.021 Uiso calc 1
H H14B 0.1076 0.6936 0.5708 0.021 Uiso calc 1
C C15 0.14985(12) 0.62794(15) 0.49577(11) 0.0183(4) Uani d 1
H H15A 0.2023 0.6209 0.5264 0.022 Uiso calc 1
H H15B 0.1373 0.5708 0.4654 0.022 Uiso calc 1
C C16 0.14381(11) 0.71641(15) 0.45137(11) 0.0160(4) Uani d 1
H H16A 0.1763 0.7076 0.4199 0.019 Uiso calc 1
H H16B 0.1646 0.7709 0.4826 0.019 Uiso calc 1
C C17 0.07262(11) 0.84384(13) 0.38524(10) 0.0114(4) Uani d 1
H H17A 0.0984 0.8830 0.4265 0.014 Uiso calc 1
H H17B 0.0218 0.8714 0.3637 0.014 Uiso calc 1
C C18 0.11812(11) 0.84388(14) 0.33317(10) 0.0116(4) Uani d 1
C C19 0.17292(11) 0.91093(14) 0.33209(10) 0.0138(4) Uani d 1
H H19 0.1857 0.9597 0.3666 0.017 Uiso calc 1
C C20 0.20890(11) 0.90567(14) 0.27970(10) 0.0142(4) Uani d 1
H H20 0.2469 0.9507 0.2779 0.017 Uiso calc 1
C C21 0.18860(11) 0.83379(14) 0.23020(10) 0.0136(4) Uani d 1
H H21 0.2110 0.8304 0.1928 0.016 Uiso calc 1
C C22 0.13520(11) 0.76678(14) 0.23583(10) 0.0133(4) Uani d 1
H H22 0.1228 0.7161 0.2029 0.016 Uiso calc 1
Cu Cu2 0.49341(2) 0.17766(2) 0.19964(2) 0.01095(6) Uani d 1
Cl Cl3 0.41163(3) -0.05475(3) 0.18440(3) 0.01515(10) Uani d 1
O O9 0.41362(9) 0.04702(10) 0.19910(8) 0.0223(3) Uani d 1
O O10 0.44337(11) -0.07054(13) 0.12767(10) 0.0412(5) Uani d 1
O O11 0.33464(9) -0.08692(11) 0.16571(9) 0.0275(4) Uani d 1
O O12 0.45447(10) -0.10456(12) 0.24556(9) 0.0360(4) Uani d 1
N N5 0.40939(9) 0.25668(11) 0.21435(8) 0.0115(3) Uani d 1
N N6 0.45302(9) 0.22413(12) 0.09988(8) 0.0126(3) Uani d 1
N N7 0.59457(9) 0.16475(11) 0.18103(8) 0.0108(3) Uani d 1
N N8 0.55271(9) 0.14352(12) 0.29660(9) 0.0140(3) Uani d 1
C C23 0.37548(11) 0.25160(15) 0.26563(10) 0.0146(4) Uani d 1
H H23 0.3914 0.2041 0.3008 0.018 Uiso calc 1
C C24 0.31802(11) 0.31360(15) 0.26878(11) 0.0168(4) Uani d 1
H H24 0.2957 0.3097 0.3062 0.020 Uiso calc 1
C C25 0.29354(11) 0.38124(15) 0.21670(11) 0.0183(4) Uani d 1
H H25 0.2537 0.4239 0.2175 0.022 Uiso calc 1
C C26 0.32803(11) 0.38601(15) 0.16321(11) 0.0165(4) Uani d 1
H H26 0.3118 0.4315 0.1267 0.020 Uiso calc 1
C C27 0.38641(11) 0.32336(14) 0.16405(10) 0.0131(4) Uani d 1
C C28 0.42904(12) 0.32362(14) 0.10987(10) 0.0141(4) Uani d 1
H H28A 0.3962 0.3488 0.0651 0.017 Uiso calc 1
H H28B 0.4741 0.3654 0.1254 0.017 Uiso calc 1
C C29 0.38561(12) 0.16527(15) 0.06126(11) 0.0187(4) Uani d 1
H H29A 0.3429 0.1786 0.0809 0.022 Uiso calc 1
H H29B 0.3985 0.0967 0.0688 0.022 Uiso calc 1
C C30 0.36060(13) 0.18549(16) -0.01677(11) 0.0213(5) Uani d 1
H H30A 0.3442 0.2529 -0.0249 0.026 Uiso calc 1
H H30B 0.3169 0.1443 -0.0397 0.026 Uiso calc 1
C C31 0.42578(13) 0.16654(17) -0.04895(11) 0.0239(5) Uani d 1
H H31A 0.4127 0.1111 -0.0810 0.029 Uiso calc 1
H H31B 0.4322 0.2228 -0.0768 0.029 Uiso calc 1
C C32 0.50065(12) 0.14641(16) 0.00728(11) 0.0194(4) Uani d 1
H H32A 0.4982 0.0833 0.0289 0.023 Uiso calc 1
H H32B 0.5429 0.1452 -0.0143 0.023 Uiso calc 1
C C33 0.51477(12) 0.22413(14) 0.06317(10) 0.0145(4) Uani d 1
H H33 0.5098 0.2863 0.0375 0.017 Uiso calc 1
C C34 0.59262(11) 0.22733(14) 0.11918(10) 0.0134(4) Uani d 1
H H34 0.5980 0.2942 0.1376 0.016 Uiso calc 1
C C35 0.66139(12) 0.21106(15) 0.09117(11) 0.0178(4) Uani d 1
H H35A 0.6515 0.2426 0.0450 0.021 Uiso calc 1
H H35B 0.7061 0.2424 0.1233 0.021 Uiso calc 1
C C36 0.68059(12) 0.10575(15) 0.08316(11) 0.0181(4) Uani d 1
H H36A 0.6412 0.0771 0.0437 0.022 Uiso calc 1
H H36B 0.7297 0.1014 0.0723 0.022 Uiso calc 1
C C37 0.68517(11) 0.05028(15) 0.14978(11) 0.0165(4) Uani d 1
H H37A 0.7285 0.0738 0.1880 0.020 Uiso calc 1
H H37B 0.6936 -0.0183 0.1423 0.020 Uiso calc 1
C C38 0.61207(11) 0.06226(13) 0.17035(10) 0.0126(4) Uani d 1
H H38A 0.5696 0.0344 0.1333 0.015 Uiso calc 1
H H38B 0.6164 0.0264 0.2141 0.015 Uiso calc 1
C C39 0.64847(11) 0.20258(14) 0.24607(10) 0.0143(4) Uani d 1
H H39A 0.6474 0.2733 0.2454 0.017 Uiso calc 1
H H39B 0.7006 0.1816 0.2488 0.017 Uiso calc 1
C C40 0.62661(11) 0.16657(14) 0.30854(10) 0.0130(4) Uani d 1
C C41 0.67797(12) 0.15686(14) 0.37396(11) 0.0168(4) Uani d 1
H H41 0.7295 0.1746 0.3815 0.020 Uiso calc 1
C C42 0.65307(12) 0.12073(15) 0.42832(11) 0.0185(4) Uani d 1
H H42 0.6872 0.1140 0.4738 0.022 Uiso calc 1
C C43 0.57783(12) 0.09455(15) 0.41542(11) 0.0179(4) Uani d 1
H H43 0.5598 0.0688 0.4518 0.021 Uiso calc 1
C C44 0.52923(12) 0.10627(15) 0.34899(10) 0.0163(4) Uani d 1
H H44 0.4778 0.0875 0.3401 0.020 Uiso calc 1
Cl Cl2 0.13663(3) 0.53482(3) 0.09108(2) 0.01590(10) Uani d 1
O O5 0.17327(11) 0.54635(16) 0.16497(9) 0.0475(6) Uani d 1
O O6 0.10631(10) 0.62578(12) 0.06535(9) 0.0315(4) Uani d 1
O O7 0.19014(9) 0.50453(14) 0.05582(9) 0.0357(5) Uani d 1
O O8 0.07645(11) 0.46716(13) 0.08013(11) 0.0414(5) Uani d 1
Cl Cl4 0.35586(3) 0.04176(3) 0.41789(2) 0.01382(10) Uani d 1
O O13 0.32469(9) 0.08657(11) 0.35075(8) 0.0247(4) Uani d 1
O O14 0.42674(9) 0.08605(12) 0.45328(9) 0.0279(4) Uani d 1
O O15 0.36737(10) -0.05777(11) 0.40840(9) 0.0320(4) Uani d 1
O O16 0.30413(8) 0.05344(12) 0.45972(8) 0.0232(3) Uani d 1

loop_
_atom_site_aniso_label
_atom_site_aniso_U_11
_atom_site_aniso_U_22
_atom_site_aniso_U_33
_atom_site_aniso_U_12
_atom_site_aniso_U_13
_atom_site_aniso_U_23
Cu1 0.01092(12) 0.00992(12) 0.00883(11) -0.00099(9) 0.00425(9) -0.00156(9)
Cl1 0.0153(2) 0.0108(2) 0.0154(2) 0.00036(18) 0.00400(18) -0.00081(18)
O1 0.0192(8) 0.0103(7) 0.0243(8) 0.0011(6) 0.0070(6) -0.0006(6)
O2 0.0443(11) 0.0272(9) 0.0278(9) -0.0037(8) 0.0222(8) 0.0020(7)
O3 0.0180(8) 0.0125(7) 0.0416(10) 0.0043(6) 0.0025(7) -0.0011(7)
O4 0.0267(9) 0.0212(8) 0.0226(8) -0.0024(7) -0.0027(7) -0.0052(7)
N1 0.0143(8) 0.0110(8) 0.0123(8) -0.0019(6) 0.0058(7) -0.0007(6)
N2 0.0122(8) 0.0102(8) 0.0099(8) 0.0012(6) 0.0046(6) 0.0003(6)
N3 0.0117(8) 0.0098(8) 0.0092(8) 0.0024(6) 0.0029(6) 0.0012(6)
N4 0.0115(8) 0.0105(8) 0.0101(8) -0.0004(6) 0.0022(6) 0.0003(6)
C1 0.0160(10) 0.0125(10) 0.0165(10) -0.0027(8) 0.0082(8) -0.0006(8)
C2 0.0210(11) 0.0147(10) 0.0132(10) -0.0051(8) 0.0076(8) -0.0022(8)
C3 0.0205(11) 0.0164(10) 0.0115(10) -0.0055(8) 0.0038(8) 0.0029(8)
C4 0.0162(10) 0.0133(10) 0.0127(9) -0.0001(8) 0.0036(8) 0.0030(8)
C5 0.0151(9) 0.0107(9) 0.0134(9) -0.0003(8) 0.0055(8) 0.0024(7)
C6 0.0146(9) 0.0133(10) 0.0115(9) 0.0036(8) 0.0040(8) 0.0026(8)
C7 0.0140(9) 0.0115(9) 0.0125(9) -0.0016(7) 0.0040(8) 0.0007(7)
C8 0.0137(10) 0.0204(11) 0.0164(10) -0.0042(8) 0.0046(8) 0.0025(8)
C9 0.0142(10) 0.0261(12) 0.0180(11) -0.0015(9) 0.0091(8) 0.0019(9)
C10 0.0155(10) 0.0217(11) 0.0161(10) 0.0042(8) 0.0085(8) -0.0015(8)
C11 0.0129(9) 0.0118(9) 0.0105(9) 0.0024(7) 0.0037(7) -0.0001(7)
C12 0.0129(9) 0.0132(10) 0.0105(9) 0.0002(7) 0.0063(7) -0.0016(7)
C13 0.0168(10) 0.0194(10) 0.0103(9) -0.0012(8) 0.0039(8) 0.0041(8)
C14 0.0200(11) 0.0196(11) 0.0118(10) -0.0004(9) 0.0026(8) 0.0054(8)
C15 0.0189(11) 0.0187(11) 0.0163(10) 0.0035(8) 0.0033(8) 0.0018(8)
C16 0.0117(9) 0.0222(11) 0.0137(10) 0.0041(8) 0.0030(8) 0.0021(8)
C17 0.0151(9) 0.0092(9) 0.0109(9) -0.0017(7) 0.0055(7) -0.0018(7)
C18 0.0121(9) 0.0107(9) 0.0113(9) 0.0016(7) 0.0024(7) 0.0027(7)
C19 0.0147(10) 0.0101(9) 0.0156(10) -0.0008(8) 0.0029(8) -0.0010(8)
C20 0.0114(9) 0.0131(10) 0.0168(10) -0.0012(7) 0.0017(8) 0.0036(8)
C21 0.0118(9) 0.0173(10) 0.0121(9) 0.0015(8) 0.0040(7) 0.0031(8)
C22 0.0152(10) 0.0141(10) 0.0110(9) 0.0018(8) 0.0045(8) 0.0007(7)
Cu2 0.01328(12) 0.01163(12) 0.00875(11) 0.00174(9) 0.00442(9) 0.00256(9)
Cl3 0.0146(2) 0.0129(2) 0.0184(2) -0.00165(18) 0.00546(19) 0.00010(18)
O9 0.0307(9) 0.0131(7) 0.0255(8) -0.0051(6) 0.0117(7) -0.0009(6)
O10 0.0549(12) 0.0363(11) 0.0472(12) -0.0129(9) 0.0382(10) -0.0172(9)
O11 0.0146(8) 0.0214(8) 0.0426(10) -0.0051(6) 0.0019(7) 0.0022(7)
O12 0.0332(10) 0.0255(9) 0.0371(10) 0.0049(8) -0.0098(8) 0.0081(8)
N5 0.0120(8) 0.0108(8) 0.0105(8) -0.0012(6) 0.0010(6) -0.0008(6)
N6 0.0169(8) 0.0118(8) 0.0095(8) -0.0039(7) 0.0043(7) -0.0005(6)
N7 0.0148(8) 0.0085(8) 0.0107(8) -0.0003(6) 0.0061(6) 0.0005(6)
N8 0.0144(8) 0.0159(9) 0.0124(8) 0.0028(7) 0.0048(7) 0.0017(7)
C23 0.0166(10) 0.0152(10) 0.0118(9) -0.0019(8) 0.0037(8) -0.0005(8)
C24 0.0144(10) 0.0180(10) 0.0177(10) -0.0038(8) 0.0037(8) -0.0042(8)
C25 0.0119(10) 0.0175(10) 0.0226(11) 0.0009(8) 0.0003(8) -0.0045(9)
C26 0.0161(10) 0.0149(10) 0.0159(10) -0.0001(8) 0.0002(8) -0.0004(8)
C27 0.0131(9) 0.0112(9) 0.0131(9) -0.0027(7) 0.0006(7) -0.0016(7)
C28 0.0187(10) 0.0109(9) 0.0120(9) 0.0008(8) 0.0035(8) 0.0019(7)
C29 0.0229(11) 0.0168(11) 0.0150(10) -0.0077(8) 0.0032(9) -0.0015(8)
C30 0.0250(12) 0.0214(11) 0.0146(10) -0.0032(9) 0.0008(9) -0.0020(9)
C31 0.0315(13) 0.0264(12) 0.0108(10) 0.0033(10) 0.0013(9) -0.0030(9)
C32 0.0251(11) 0.0198(11) 0.0130(10) 0.0022(9) 0.0048(9) -0.0029(8)
C33 0.0215(10) 0.0122(10) 0.0114(9) -0.0005(8) 0.0070(8) 0.0018(8)
C34 0.0212(10) 0.0103(9) 0.0112(9) -0.0023(8) 0.0089(8) 0.0014(7)
C35 0.0226(11) 0.0158(10) 0.0193(11) -0.0053(8) 0.0128(9) -0.0004(8)
C36 0.0187(10) 0.0194(11) 0.0208(11) -0.0015(8) 0.0133(9) -0.0024(9)
C37 0.0154(10) 0.0145(10) 0.0220(11) 0.0000(8) 0.0091(8) -0.0020(8)
C38 0.0149(10) 0.0093(9) 0.0143(10) -0.0012(7) 0.0056(8) 0.0001(7)
C39 0.0160(10) 0.0129(10) 0.0146(10) -0.0024(8) 0.0054(8) -0.0013(8)
C40 0.0166(10) 0.0090(9) 0.0139(10) 0.0005(7) 0.0049(8) -0.0011(7)
C41 0.0188(10) 0.0149(10) 0.0161(10) -0.0005(8) 0.0037(8) -0.0008(8)
C42 0.0247(11) 0.0177(10) 0.0119(10) 0.0058(9) 0.0032(8) 0.0013(8)
C43 0.0223(11) 0.0209(11) 0.0128(10) 0.0067(9) 0.0085(8) 0.0058(8)
C44 0.0178(10) 0.0173(10) 0.0155(10) 0.0051(8) 0.0074(8) 0.0049(8)
Cl2 0.0177(2) 0.0153(2) 0.0144(2) 0.00492(19) 0.00411(19) 0.00103(18)
O5 0.0500(12) 0.0691(15) 0.0169(9) 0.0306(11) -0.0009(8) -0.0063(9)
O6 0.0397(10) 0.0210(9) 0.0356(10) 0.0080(7) 0.0135(8) 0.0125(7)
O7 0.0188(8) 0.0560(12) 0.0328(10) 0.0023(8) 0.0081(7) -0.0250(9)
O8 0.0522(12) 0.0215(9) 0.0630(13) -0.0147(8) 0.0366(11) -0.0078(9)
Cl4 0.0155(2) 0.0131(2) 0.0130(2) -0.00116(18) 0.00433(18) -0.00055(18)
O13 0.0328(9) 0.0248(9) 0.0173(8) 0.0013(7) 0.0086(7) 0.0078(7)
O14 0.0175(8) 0.0371(10) 0.0300(9) -0.0103(7) 0.0085(7) -0.0118(8)
O15 0.0502(11) 0.0169(8) 0.0250(9) 0.0078(8) 0.0043(8) -0.0031(7)
O16 0.0184(8) 0.0351(9) 0.0187(8) 0.0021(7) 0.0095(6) 0.0066(7)

loop_
_atom_type_symbol
_atom_type_description
_atom_type_scat_dispersion_real
_atom_type_scat_dispersion_imag
_atom_type_scat_source
C C 0.0033 0.0016 'International Tables Vol C Tables 4.2.6.8 and 6.1.1.4'
H H 0.0000 0.0000 'International Tables Vol C Tables 4.2.6.8 and 6.1.1.4'
Cl Cl 0.1484 0.1585 'International Tables Vol C Tables 4.2.6.8 and 6.1.1.4'
Cu Cu 0.3201 1.2651 'International Tables Vol C Tables 4.2.6.8 and 6.1.1.4'
N N 0.0061 0.0033 'International Tables Vol C Tables 4.2.6.8 and 6.1.1.4'
O O 0.0106 0.0060 'International Tables Vol C Tables 4.2.6.8 and 6.1.1.4'

loop_
_geom_angle_atom_site_label_1
_geom_angle_atom_site_label_2
_geom_angle_atom_site_label_3
_geom_angle
N1 Cu1 O1 96.20(6)
N1 Cu1 N2 82.45(6)
N1 Cu1 N3 164.41(7)
N1 Cu1 N4 98.15(6)
N2 Cu1 O1 126.30(6)
N2 Cu1 N3 87.19(6)
N3 Cu1 O1 99.32(6)
N4 Cu1 O1 91.27(6)
N4 Cu1 N2 142.29(6)
N4 Cu1 N3 83.01(6)
O2 Cl1 O1 108.63(9)
O3 Cl1 O1 107.93(9)
O3 Cl1 O2 110.69(11)
O4 Cl1 O1 108.97(9)
O4 Cl1 O2 110.01(10)
O4 Cl1 O3 110.56(10)
Cl1 O1 Cu1 130.44(9)
C1 N1 Cu1 129.13(14)
C1 N1 C5 119.14(17)
C5 N1 Cu1 111.68(13)
C6 N2 Cu1 101.34(11)
C6 N2 C7 108.77(15)
C6 N2 C11 110.92(14)
C7 N2 Cu1 113.53(11)
C7 N2 C11 114.52(15)
C11 N2 Cu1 106.99(11)
C12 N3 Cu1 108.57(11)
C16 N3 Cu1 118.99(12)
C16 N3 C12 113.91(14)
C17 N3 Cu1 98.75(11)
C17 N3 C12 110.92(14)
C17 N3 C16 104.40(15)
C18 N4 Cu1 110.03(12)
C22 N4 Cu1 130.98(13)
C22 N4 C18 118.95(17)
N1 C1 H1 119.1
N1 C1 C2 121.75(19)
C2 C1 H1 119.1
C1 C2 H2 120.5
C1 C2 C3 119.08(19)
C3 C2 H2 120.5
C2 C3 H3 120.4
C4 C3 C2 119.17(19)
C4 C3 H3 120.4
C3 C4 H4 120.6
C5 C4 C3 118.75(19)
C5 C4 H4 120.6
N1 C5 C4 122.09(18)
N1 C5 C6 114.54(17)
C4 C5 C6 123.37(18)
N2 C6 C5 108.85(15)
N2 C6 H6A 109.9
N2 C6 H6B 109.9
C5 C6 H6A 109.9
C5 C6 H6B 109.9
H6A C6 H6B 108.3
N2 C7 H7A 109.0
N2 C7 H7B 109.0
N2 C7 C8 113.12(16)
H7A C7 H7B 107.8
C8 C7 H7A 109.0
C8 C7 H7B 109.0
C7 C8 H8A 109.7
C7 C8 H8B 109.7
H8A C8 H8B 108.2
C9 C8 C7 109.79(16)
C9 C8 H8A 109.7
C9 C8 H8B 109.7
C8 C9 H9A 109.6
C8 C9 H9B 109.6
C8 C9 C10 110.16(17)
H9A C9 H9B 108.1
C10 C9 H9A 109.6
C10 C9 H9B 109.6
C9 C10 H10A 108.4
C9 C10 H10B 108.4
C9 C10 C11 115.50(16)
H10A C10 H10B 107.5
C11 C10 H10A 108.4
C11 C10 H10B 108.4
N2 C11 C10 113.86(16)
N2 C11 H11 105.5
N2 C11 C12 111.11(15)
C10 C11 H11 105.5
C10 C11 C12 114.29(16)
C12 C11 H11 105.5
N3 C12 C11 108.21(15)
N3 C12 H12 107.1
N3 C12 C13 112.09(15)
C11 C12 H12 107.1
C13 C12 C11 114.99(16)
C13 C12 H12 107.1
C12 C13 H13A 109.0
C12 C13 H13B 109.0
H13A C13 H13B 107.8
C14 C13 C12 112.76(17)
C14 C13 H13A 109.0
C14 C13 H13B 109.0
C13 C14 H14A 110.1
C13 C14 H14B 110.1
C13 C14 C15 108.06(17)
H14A C14 H14B 108.4
C15 C14 H14A 110.1
C15 C14 H14B 110.1
C14 C15 H15A 109.9
C14 C15 H15B 109.9
H15A C15 H15B 108.3
C16 C15 C14 108.97(17)
C16 C15 H15A 109.9
C16 C15 H15B 109.9
N3 C16 H16A 108.3
N3 C16 H16B 108.3
C15 C16 N3 116.14(17)
C15 C16 H16A 108.3
C15 C16 H16B 108.3
H16A C16 H16B 107.4
N3 C17 H17A 110.0
N3 C17 H17B 110.0
N3 C17 C18 108.44(15)
H17A C17 H17B 108.4
C18 C17 H17A 110.0
C18 C17 H17B 110.0
N4 C18 C17 113.71(16)
N4 C18 C19 122.12(18)
C19 C18 C17 124.17(17)
C18 C19 H19 120.6
C18 C19 C20 118.81(18)
C20 C19 H19 120.6
C19 C20 H20 120.5
C21 C20 C19 119.02(18)
C21 C20 H20 120.5
C20 C21 H21 120.4
C20 C21 C22 119.21(18)
C22 C21 H21 120.4
N4 C22 C21 121.80(18)
N4 C22 H22 119.1
C21 C22 H22 119.1
N5 Cu2 O9 85.54(6)
N5 Cu2 N6 83.25(7)
N5 Cu2 N7 151.39(7)
N6 Cu2 O9 101.07(6)
N7 Cu2 O9 122.81(6)
N7 Cu2 N6 87.02(7)
N8 Cu2 O9 89.24(6)
N8 Cu2 N5 103.00(7)
N8 Cu2 N6 168.41(7)
N8 Cu2 N7 82.92(7)
O10 Cl3 O9 108.58(10)
O10 Cl3 O11 110.02(11)
O10 Cl3 O12 110.39(12)
O11 Cl3 O9 109.11(10)
O12 Cl3 O9 109.25(10)
O12 Cl3 O11 109.46(11)
Cl3 O9 Cu2 138.24(10)
C23 N5 Cu2 129.19(14)
C23 N5 C27 119.21(17)
C27 N5 Cu2 111.60(13)
C28 N6 Cu2 102.07(11)
C28 N6 C29 110.32(16)
C28 N6 C33 110.81(15)
C29 N6 Cu2 110.23(12)
C29 N6 C33 112.00(15)
C33 N6 Cu2 110.99(12)
C34 N7 Cu2 106.98(12)
C38 N7 Cu2 111.13(12)
C38 N7 C34 113.38(15)
C39 N7 Cu2 103.32(11)
C39 N7 C34 111.19(15)
C39 N7 C38 110.33(15)
C40 N8 Cu2 111.12(13)
C44 N8 Cu2 129.77(14)
C44 N8 C40 119.06(17)
N5 C23 H23 119.1
N5 C23 C24 121.90(19)
C24 C23 H23 119.1
C23 C24 H24 120.5
C25 C24 C23 119.0(2)
C25 C24 H24 120.5
C24 C25 H25 120.4
C24 C25 C26 119.14(19)
C26 C25 H25 120.4
C25 C26 H26 120.6
C27 C26 C25 118.89(19)
C27 C26 H26 120.6
N5 C27 C26 121.78(19)
N5 C27 C28 114.74(17)
C26 C27 C28 123.47(18)
N6 C28 C27 109.16(16)
N6 C28 H28A 109.8
N6 C28 H28B 109.8
C27 C28 H28A 109.8
C27 C28 H28B 109.8
H28A C28 H28B 108.3
N6 C29 H29A 109.0
N6 C29 H29B 109.0
N6 C29 C30 112.80(17)
H29A C29 H29B 107.8
C30 C29 H29A 109.0
C30 C29 H29B 109.0
C29 C30 H30A 109.5
C29 C30 H30B 109.5
C29 C30 C31 110.53(18)
H30A C30 H30B 108.1
C31 C30 H30A 109.5
C31 C30 H30B 109.5
C30 C31 H31A 109.2
C30 C31 H31B 109.2
H31A C31 H31B 107.9
C32 C31 C30 111.86(18)
C32 C31 H31A 109.2
C32 C31 H31B 109.2
C31 C32 H32A 109.8
C31 C32 H32B 109.8
H32A C32 H32B 108.2
C33 C32 C31 109.47(18)
C33 C32 H32A 109.8
C33 C32 H32B 109.8
N6 C33 C32 110.92(16)
N6 C33 H33 106.0
N6 C33 C34 108.61(15)
C32 C33 H33 106.0
C32 C33 C34 118.57(17)
C34 C33 H33 106.0
N7 C34 C33 112.09(15)
N7 C34 H34 105.5
N7 C34 C35 112.40(16)
C33 C34 H34 105.5
C35 C34 C33 115.00(16)
C35 C34 H34 105.5
C34 C35 H35A 108.6
C34 C35 H35B 108.6
H35A C35 H35B 107.6
C36 C35 C34 114.67(16)
C36 C35 H35A 108.6
C36 C35 H35B 108.6
C35 C36 H36A 109.5
C35 C36 H36B 109.5
H36A C36 H36B 108.0
C37 C36 C35 110.90(17)
C37 C36 H36A 109.5
C37 C36 H36B 109.5
C36 C37 H37A 109.6
C36 C37 H37B 109.6
C36 C37 C38 110.21(17)
H37A C37 H37B 108.1
C38 C37 H37A 109.6
C38 C37 H37B 109.6
N7 C38 C37 112.68(16)
N7 C38 H38A 109.1
N7 C38 H38B 109.1
C37 C38 H38A 109.1
C37 C38 H38B 109.1
H38A C38 H38B 107.8
N7 C39 H39A 109.8
N7 C39 H39B 109.8
N7 C39 C40 109.50(16)
H39A C39 H39B 108.2
C40 C39 H39A 109.8
C40 C39 H39B 109.8
N8 C40 C39 115.35(17)
N8 C40 C41 121.76(18)
C41 C40 C39 122.89(18)
C40 C41 H41 120.5
C40 C41 C42 118.9(2)
C42 C41 H41 120.5
C41 C42 H42 120.4
C43 C42 C41 119.14(19)
C43 C42 H42 120.4
C42 C43 H43 120.4
C44 C43 C42 119.19(19)
C44 C43 H43 120.4
N8 C44 C43 121.84(19)
N8 C44 H44 119.1
C43 C44 H44 119.1
O6 Cl2 O5 106.77(11)
O6 Cl2 O7 110.02(11)
O6 Cl2 O8 109.30(11)
O7 Cl2 O5 110.38(11)
O8 Cl2 O5 110.33(13)
O8 Cl2 O7 109.99(11)
O13 Cl4 O16 109.50(9)
O14 Cl4 O13 109.54(10)
O14 Cl4 O16 108.91(9)
O15 Cl4 O13 109.63(10)
O15 Cl4 O14 109.74(11)
O15 Cl4 O16 109.50(10)

loop_
_geom_bond_atom_site_label_1
_geom_bond_atom_site_label_2
_geom_bond_distance
Cu1 O1 2.2038(14)
Cu1 N1 1.9808(16)
Cu1 N2 2.0349(16)
Cu1 N3 2.0365(16)
Cu1 N4 2.0309(16)
Cl1 O1 1.4695(14)
Cl1 O2 1.4311(16)
Cl1 O3 1.4306(15)
Cl1 O4 1.4301(15)
N1 C1 1.343(2)
N1 C5 1.351(3)
N2 C6 1.492(2)
N2 C7 1.503(2)
N2 C11 1.505(2)
N3 C12 1.516(2)
N3 C16 1.509(2)
N3 C17 1.500(2)
N4 C18 1.349(2)
N4 C22 1.343(2)
C1 H1 0.9500
C1 C2 1.382(3)
C2 H2 0.9500
C2 C3 1.391(3)
C3 H3 0.9500
C3 C4 1.386(3)
C4 H4 0.9500
C4 C5 1.381(3)
C5 C6 1.506(3)
C6 H6A 0.9900
C6 H6B 0.9900
C7 H7A 0.9900
C7 H7B 0.9900
C7 C8 1.525(3)
C8 H8A 0.9900
C8 H8B 0.9900
C8 C9 1.524(3)
C9 H9A 0.9900
C9 H9B 0.9900
C9 C10 1.534(3)
C10 H10A 0.9900
C10 H10B 0.9900
C10 C11 1.542(3)
C11 H11 1.0000
C11 C12 1.546(3)
C12 H12 1.0000
C12 C13 1.525(3)
C13 H13A 0.9900
C13 H13B 0.9900
C13 C14 1.516(3)
C14 H14A 0.9900
C14 H14B 0.9900
C14 C15 1.526(3)
C15 H15A 0.9900
C15 H15B 0.9900
C15 C16 1.508(3)
C16 H16A 0.9900
C16 H16B 0.9900
C17 H17A 0.9900
C17 H17B 0.9900
C17 C18 1.508(3)
C18 C19 1.383(3)
C19 H19 0.9500
C19 C20 1.389(3)
C20 H20 0.9500
C20 C21 1.384(3)
C21 H21 0.9500
C21 C22 1.386(3)
C22 H22 0.9500
Cu2 O9 2.3438(15)
Cu2 N5 1.9901(16)
Cu2 N6 2.0226(16)
Cu2 N7 2.0078(16)
Cu2 N8 1.9890(16)
Cl3 O9 1.4530(15)
Cl3 O10 1.4302(18)
Cl3 O11 1.4316(15)
Cl3 O12 1.4311(17)
N5 C23 1.343(2)
N5 C27 1.347(3)
N6 C28 1.491(3)
N6 C29 1.506(3)
N6 C33 1.517(2)
N7 C34 1.505(2)
N7 C38 1.499(2)
N7 C39 1.488(2)
N8 C40 1.352(3)
N8 C44 1.344(3)
C23 H23 0.9500
C23 C24 1.383(3)
C24 H24 0.9500
C24 C25 1.383(3)
C25 H25 0.9500
C25 C26 1.389(3)
C26 H26 0.9500
C26 C27 1.384(3)
C27 C28 1.505(3)
C28 H28A 0.9900
C28 H28B 0.9900
C29 H29A 0.9900
C29 H29B 0.9900
C29 C30 1.518(3)
C30 H30A 0.9900
C30 H30B 0.9900
C30 C31 1.536(3)
C31 H31A 0.9900
C31 H31B 0.9900
C31 C32 1.535(3)
C32 H32A 0.9900
C32 H32B 0.9900
C32 C33 1.526(3)
C33 H33 1.0000
C33 C34 1.547(3)
C34 H34 1.0000
C34 C35 1.539(3)
C35 H35A 0.9900
C35 H35B 0.9900
C35 C36 1.535(3)
C36 H36A 0.9900
C36 H36B 0.9900
C36 C37 1.520(3)
C37 H37A 0.9900
C37 H37B 0.9900
C37 C38 1.523(3)
C38 H38A 0.9900
C38 H38B 0.9900
C39 H39A 0.9900
C39 H39B 0.9900
C39 C40 1.501(3)
C40 C41 1.383(3)
C41 H41 0.9500
C41 C42 1.387(3)
C42 H42 0.9500
C42 C43 1.384(3)
C43 H43 0.9500
C43 C44 1.381(3)
C44 H44 0.9500
Cl2 O5 1.4442(18)
Cl2 O6 1.4260(16)
Cl2 O7 1.4278(16)
Cl2 O8 1.4264(18)
Cl4 O13 1.4415(15)
Cl4 O14 1.4355(16)
Cl4 O15 1.4302(16)
Cl4 O16 1.4426(15)

loop_
_geom_hbond_atom_site_label_D
_geom_hbond_atom_site_label_H
_geom_hbond_atom_site_label_A
_geom_hbond_site_symmetry_A
_geom_hbond_distance_DH
_geom_hbond_distance_HA
_geom_hbond_distance_DA
_geom_hbond_angle_DHA
C2 H2 O8 . 0.95 2.62 3.259(3) 124.9
C3 H3 O7 3_565 0.95 2.55 3.265(3) 132.7
C6 H6A O3 2 0.99 2.58 3.259(2) 125.4
C11 H11 O8 2 1.00 2.38 3.179(3) 136.7
C12 H12 O6 4_576 1.00 2.40 3.236(2) 140.9
C17 H17B O4 2 0.99 2.57 3.291(2) 129.8
C23 H23 O13 . 0.95 2.43 3.162(3) 133.7
C25 H25 O5 . 0.95 2.31 3.164(3) 149.0
C26 H26 O7 . 0.95 2.50 3.269(3) 138.0
C28 H28B O12 2_655 0.99 2.57 3.225(3) 123.6
C34 H34 O15 2_655 1.00 2.42 3.182(2) 132.1
C43 H43 O14 . 0.95 2.47 3.084(3) 122.3

loop_
_geom_torsion_atom_site_label_1
_geom_torsion_atom_site_label_2
_geom_torsion_atom_site_label_3
_geom_torsion_atom_site_label_4
_geom_torsion
Cu1 N1 C1 C2 -175.28(14)
Cu1 N1 C5 C4 176.50(15)
Cu1 N1 C5 C6 -3.5(2)
Cu1 N2 C6 C5 46.04(16)
Cu1 N2 C7 C8 173.81(12)
Cu1 N2 C11 C10 -167.28(13)
Cu1 N2 C11 C12 -36.51(17)
Cu1 N3 C12 C11 -34.01(17)
Cu1 N3 C12 C13 93.82(15)
Cu1 N3 C16 C15 -86.24(19)
Cu1 N3 C17 C18 -52.50(15)
Cu1 N4 C18 C17 -4.93(19)
Cu1 N4 C18 C19 175.14(15)
Cu1 N4 C22 C21 -177.14(14)
O2 Cl1 O1 Cu1 -54.85(14)
O3 Cl1 O1 Cu1 -174.91(11)
O4 Cl1 O1 Cu1 64.99(14)
N1 C1 C2 C3 -1.4(3)
N1 C5 C6 N2 -30.3(2)
N2 C7 C8 C9 -59.0(2)
N2 C11 C12 N3 47.6(2)
N2 C11 C12 C13 -78.6(2)
N3 C12 C13 C14 52.1(2)
N3 C17 C18 N4 40.7(2)
N3 C17 C18 C19 -139.32(19)
N4 C18 C19 C20 2.5(3)
C1 N1 C5 C4 -1.0(3)
C1 N1 C5 C6 179.06(17)
C1 C2 C3 C4 0.3(3)
C2 C3 C4 C5 0.3(3)
C3 C4 C5 N1 0.0(3)
C3 C4 C5 C6 179.92(18)
C4 C5 C6 N2 149.75(18)
C5 N1 C1 C2 1.7(3)
C6 N2 C7 C8 -74.19(19)
C6 N2 C11 C10 83.02(19)
C6 N2 C11 C12 -146.20(16)
C7 N2 C6 C5 -73.84(19)
C7 N2 C11 C10 -40.5(2)
C7 N2 C11 C12 90.23(19)
C7 C8 C9 C10 57.4(2)
C8 C9 C10 C11 -49.8(2)
C9 C10 C11 N2 41.2(2)
C9 C10 C11 C12 -88.0(2)
C10 C11 C12 N3 178.10(15)
C10 C11 C12 C13 51.9(2)
C11 N2 C6 C5 159.35(15)
C11 N2 C7 C8 50.5(2)
C11 C12 C13 C14 176.20(16)
C12 N3 C16 C15 43.8(2)
C12 N3 C17 C18 -166.32(15)
C12 C13 C14 C15 -62.0(2)
C13 C14 C15 C16 60.5(2)
C14 C15 C16 N3 -53.3(2)
C16 N3 C12 C11 -169.10(15)
C16 N3 C12 C13 -41.3(2)
C16 N3 C17 C18 70.58(18)
C17 N3 C12 C11 73.46(18)
C17 N3 C12 C13 -158.70(16)
C17 N3 C16 C15 164.99(17)
C17 C18 C19 C20 -177.39(18)
C18 N4 C22 C21 0.3(3)
C18 C19 C20 C21 0.2(3)
C19 C20 C21 C22 -2.6(3)
C20 C21 C22 N4 2.4(3)
C22 N4 C18 C17 177.15(16)
C22 N4 C18 C19 -2.8(3)
Cu2 N5 C23 C24 178.98(14)
Cu2 N5 C27 C26 179.37(15)
Cu2 N5 C27 C28 -0.6(2)
Cu2 N6 C28 C27 -44.90(16)
Cu2 N6 C29 C30 -170.51(14)
Cu2 N6 C33 C32 110.08(15)
Cu2 N6 C33 C34 -21.90(18)
Cu2 N7 C34 C33 -38.73(17)
Cu2 N7 C34 C35 -170.07(13)
Cu2 N7 C38 C37 174.97(13)
Cu2 N7 C39 C40 41.98(17)
Cu2 N8 C40 C39 -5.7(2)
Cu2 N8 C40 C41 174.63(15)
Cu2 N8 C44 C43 -174.34(15)
O10 Cl3 O9 Cu2 -36.13(18)
O11 Cl3 O9 Cu2 -156.04(13)
O12 Cl3 O9 Cu2 84.32(16)
N5 C23 C24 C25 1.6(3)
N5 C27 C28 N6 32.0(2)
N6 C29 C30 C31 58.1(2)
N6 C33 C34 N7 40.4(2)
N6 C33 C34 C35 170.37(16)
N7 C34 C35 C36 45.8(2)
N7 C39 C40 N8 -25.4(2)
N7 C39 C40 C41 154.29(18)
N8 C40 C41 C42 1.3(3)
C23 N5 C27 C26 -0.9(3)
C23 N5 C27 C28 179.11(17)
C23 C24 C25 C26 -0.9(3)
C24 C25 C26 C27 -0.6(3)
C25 C26 C27 N5 1.5(3)
C25 C26 C27 C28 -178.48(18)
C26 C27 C28 N6 -147.94(18)
C27 N5 C23 C24 -0.7(3)
C28 N6 C29 C30 77.5(2)
C28 N6 C33 C32 -137.26(17)
C28 N6 C33 C34 90.76(18)
C29 N6 C28 C27 72.24(19)
C29 N6 C33 C32 -13.6(2)
C29 N6 C33 C34 -145.58(16)
C29 C30 C31 C32 -8.0(3)
C30 C31 C32 C33 -50.1(2)
C31 C32 C33 N6 62.5(2)
C31 C32 C33 C34 -170.86(17)
C32 C33 C34 N7 -87.4(2)
C32 C33 C34 C35 42.6(2)
C33 N6 C28 C27 -163.14(15)
C33 N6 C29 C30 -46.4(2)
C33 C34 C35 C36 -84.0(2)
C34 N7 C38 C37 54.4(2)
C34 N7 C39 C40 156.41(16)
C34 C35 C36 C37 -50.2(2)
C35 C36 C37 C38 54.9(2)
C36 C37 C38 N7 -58.0(2)
C38 N7 C34 C33 84.1(2)
C38 N7 C34 C35 -47.2(2)
C38 N7 C39 C40 -76.89(19)
C39 N7 C34 C33 -150.87(16)
C39 N7 C34 C35 77.8(2)
C39 N7 C38 C37 -71.0(2)
C39 C40 C41 C42 -178.41(19)
C40 N8 C44 C43 2.7(3)
C40 C41 C42 C43 0.7(3)
C41 C42 C43 C44 -0.9(3)
C42 C43 C44 N8 -0.8(3)
C44 N8 C40 C39 176.75(17)
C44 N8 C40 C41 -2.9(3)

_cod_database_fobs_code 2242178
